data_7114741
loop_
_publ_author_name
'Schmitt, Elbert W.'
'Huffman, John C.'
'Zaleski, Jeffrey M.'

_publ_section_title
;
 Thermal reactivities of isostructural d10 metalloenediynes:
 metal-dependent Bergman cyclization
;
_journal_issue 2
_journal_name_full 'Chemical Communications'
_journal_page_first 167
_journal_paper_doi 10.1039/b008337m
_journal_year 2001
_chemical_formula_sum 'C68 H54 Ag F6 O3 P5'
_chemical_formula_weight 1295.9
_space_group_IT_number 26
_symmetry_cell_setting orthorhombic
_symmetry_space_group_name_Hall 'P -2 -2b'
_symmetry_space_group_name_H-M 'P b 21 m'
_audit_creation_method 'minor manual editing of SDT2CIF v. 1.2 BETA  output'
_cell_angle_alpha 90
_cell_angle_beta 90
_cell_angle_gamma 90
_cell_formula_units_Z 4
_cell_length_a 11.4950(4)
_cell_length_b 20.2486(7)
_cell_length_c 28.7007(9)
_cell_measurement_reflns_used 5268
_cell_measurement_temperature 113(2)
_cell_measurement_theta_max 27.40
_cell_measurement_theta_min 2.48
_cell_volume 6680.3(4)
_computing_cell_refinement 'SAINT (Bruker, 1999)'
_computing_data_collection 'SMART (Bruker, 1999)'
_computing_data_reduction 'SAINT (Bruker, 1999), XTEL (local package)'
_computing_molecular_graphics 'XTEL, local package'
_computing_publication_material 'XTEL, local package'
_computing_structure_refinement 'XTEL, local package'
_computing_structure_solution 'SHELXS-97 (Sheldrick, 1997)'
_diffrn_ambient_temperature 113(2)
_diffrn_detector 'CCD area detector'
_diffrn_detector_area_resol_mean 44.52
_diffrn_detector_type 'Bruker SMART 6000'
_diffrn_measured_fraction_theta_full 1
_diffrn_measured_fraction_theta_max 1
_diffrn_measurement_details '   0.30 degree frames measured for  10.13 seconds each'
_diffrn_measurement_device 'three-circle goniometer with fixed chi'
_diffrn_measurement_device_type 'Bruker Platform goniometer'
_diffrn_measurement_method '\w scans'
_diffrn_radiation_type 'Mo K\a'
_diffrn_radiation_wavelength 0.71073
_diffrn_reflns_av_R_equivalents 0.063
_diffrn_reflns_limit_h_max 14
_diffrn_reflns_limit_h_min -14
_diffrn_reflns_limit_k_max 26
_diffrn_reflns_limit_k_min -26
_diffrn_reflns_limit_l_max 37
_diffrn_reflns_limit_l_min -23
_diffrn_reflns_number 53276
_diffrn_reflns_theta_full 27.5509
_diffrn_reflns_theta_max 27.5509
_diffrn_reflns_theta_min 2.03713
_diffrn_standards_decay_% 0.0
_diffrn_standards_interval_time 215
_diffrn_standards_number 5269
_exptl_absorpt_coefficient_mu 0.4802
_exptl_absorpt_correction_T_max 1.000000
_exptl_absorpt_correction_T_min 0.734492
_exptl_absorpt_correction_type semi-empirical
_exptl_absorpt_process_details SADABS
_exptl_crystal_colour colorless
_exptl_crystal_density_diffrn 1.289
_exptl_crystal_density_method 'not measured'
_exptl_crystal_description 'square plate'
_exptl_crystal_F_000 2648
_exptl_crystal_size_max .40
_exptl_crystal_size_mid .40
_exptl_crystal_size_min .15
_refine_diff_density_max 1.47
_refine_diff_density_min -0.67
_refine_ls_abs_structure_details none
_refine_ls_extinction_coef -0.00000011(2)
_refine_ls_extinction_expression
;                                                                               
Larson, A. C. (1967).  Acta Cryst. 23, p. 664.  Eq. (3)                         
;
_refine_ls_extinction_method Zachariasen
_refine_ls_goodness_of_fit_ref 1.4965
_refine_ls_matrix_type full
_refine_ls_number_parameters 778
_refine_ls_number_reflns 4819
_refine_ls_R_factor_gt 0.0574
_refine_ls_shift/su_max 0.0734
_refine_ls_structure_factor_coef F
_refine_ls_weighting_details w^-1^=\s^2^(F)+(.07F)^2^
_refine_ls_weighting_scheme calc
_refine_ls_wR_factor_ref 0.0737
_reflns_number_gt 4819
_reflns_number_total 8056
_reflns_threshold_expression 'Fo^2^> 2.33\s(Fo^2^)'
_cod_data_source_file b008337m.txt
_cod_data_source_block MSC00091
_cod_original_formula_sum 'C68 H54 Ag1 F6 O3 P5'
_cod_database_code 7114741

loop_
_symmetry_equiv_pos_as_xyz
x,y,z
-x,1/2+y,z
-x,1/2+y,-z
x,y,-z

loop_
_atom_site_label
_atom_site_type_symbol
_atom_site_fract_x
_atom_site_fract_y
_atom_site_fract_z
_atom_site_U_iso_or_equiv
_atom_site_adp_type
_atom_site_occupancy
_atom_site_disorder_group
Ag1 AG 0.82155(6) 0.2678 0.25140(4) 0.02479(17) Uani 1 0
P2 P 0.9389(3) 0.19913(19) 0.19759(12) 0.0245(10) Uani 1 0
C3 C 0.8504(12) 0.1354(7) 0.1766(5) 0.031(4) Uani 1 0
C4 C 0.7743(12) 0.1033(6) 0.1653(4) 0.023(4) Uani 1 0
C5 C 0.6656(11) 0.0688(6) 0.1524(4) 0.024(4) Uani 1 0
C6 C 0.6510(11) 0.0356(7) 0.1105(4) 0.032(4) Uani 1 0
C7 C 0.5465(12) 0.0122(7) 0.0976(4) 0.037(4) Uani 1 0
C8 C 0.4486(13) 0.0190(7) 0.1242(5) 0.044(5) Uani 1 0
C9 C 0.4589(10) 0.0480(6) 0.1702(4) 0.030(4) Uani 1 0
C10 C 0.5678(11) 0.0744(6) 0.1839(4) 0.024(4) Uani 1 0
C11 C 0.5849(10) 0.1108(7) 0.2232(4) 0.023(4) Uani 1 0
C12 C 0.6164(15) 0.1447(8) 0.2561(4) 0.031(5) Uani 1 0
P13 P 0.6843(3) 0.1965(2) 0.29813(11) 0.0258(10) Uani 1 0
C14 C 0.9908(12) 0.2369(8) 0.1440(5) 0.033(5) Uani 1 0
C15 C 1.012(2) 0.2018(8) 0.1042(5) 0.078(7) Uani 1 0
C16 C 1.055(3) 0.2345(13) 0.0679(7) 0.129(12) Uani 1 0
C17 C 1.0911(17) 0.3009(14) 0.0676(5) 0.090(10) Uani 1 0
C18 C 1.0723(14) 0.3338(8) 0.1075(8) 0.073(7) Uani 1 0
C19 C 1.0254(13) 0.3045(8) 0.1454(4) 0.035(5) Uani 1 0
C20 C 1.0636(12) 0.1595(7) 0.2222(4) 0.026(4) Uani 1 0
C21 C 1.0498(13) 0.1035(7) 0.2502(5) 0.034(4) Uani 1 0
C22 C 1.1409(14) 0.0779(7) 0.2742(5) 0.041(5) Uani 1 0
C23 C 1.2520(15) 0.1079(7) 0.2719(6) 0.043(5) Uani 1 0
C24 C 1.2656(12) 0.1640(8) 0.2427(6) 0.053(6) Uani 1 0
C25 C 1.1764(15) 0.1875(7) 0.2193(5) 0.045(5) Uani 1 0
C26 C 0.7504(11) 0.1371(6) 0.3377(4) 0.019(4) Uani 1 0
C27 C 0.7926(13) 0.0787(7) 0.3199(5) 0.033(4) Uani 1 0
C28 C 0.8407(12) 0.0317(7) 0.3487(5) 0.039(5) Uani 1 0
C29 C 0.8540(15) 0.0432(8) 0.3956(5) 0.049(6) Uani 1 0
C30 C 0.8105(14) 0.1062(9) 0.4131(5) 0.047(6) Uani 1 0
C31 C 0.7606(14) 0.1506(7) 0.3834(5) 0.041(5) Uani 1 0
C32 C 0.5719(11) 0.2349(7) 0.3338(4) 0.025(4) Uani 1 0
C33 C 0.4683(15) 0.2044(8) 0.3449(6) 0.059(6) Uani 1 0
C34 C 0.3885(12) 0.2345(10) 0.3721(5) 0.053(6) Uani 1 0
C35 C 0.4073(15) 0.2944(8) 0.3938(5) 0.053(6) Uani 1 0
C36 C 0.5079(19) 0.3234(9) 0.3799(6) 0.060(6) Uani 1 0
C37 C 0.5963(14) 0.2960(7) 0.3544(5) 0.041(5) Uani 1 0
P38 P 0.6919(3) 0.3455(2) 0.20614(11) 0.0236(10) Uani 1 0
C39 C 0.6276(16) 0.3998(8) 0.2454(5) 0.036(5) Uani 1 0
C40 C 0.6130(12) 0.4321(7) 0.2799(6) 0.040(5) Uani 1 0
C41 C 0.5996(10) 0.4681(6) 0.3243(4) 0.025(4) Uani 1 0
C42 C 0.4939(11) 0.5017(6) 0.3365(4) 0.035(4) Uani 1 0
C43 C 0.4903(14) 0.5347(6) 0.3782(5) 0.041(5) Uani 1 0
C44 C 0.5828(14) 0.5350(8) 0.4103(5) 0.055(6) Uani 1 0
C45 C 0.6867(12) 0.5015(7) 0.3985(4) 0.039(4) Uani 1 0
C46 C 0.6939(13) 0.4682(8) 0.3567(5) 0.046(5) Uani 1 0
C47 C 0.7974(16) 0.4282(9) 0.3424(6) 0.050(6) Uani 1 0
C48 C 0.8741(12) 0.3929(7) 0.3275(5) 0.033(4) Uani 1 0
P49 P 0.9526(3) 0.32794(19) 0.30692(12) 0.0260(10) Uani 1 0
C50 C 0.5704(14) 0.3113(7) 0.1750(4) 0.039(5) Uani 1 0
C51 C 0.5783(13) 0.2476(7) 0.1552(6) 0.052(6) Uani 1 0
C52 C 0.493(2) 0.2217(8) 0.1237(6) 0.081(8) Uani 1 0
C53 C 0.3892(15) 0.2581(7) 0.1207(4) 0.049(6) Uani 1 0
C54 C 0.3747(15) 0.3227(10) 0.1392(7) 0.077(8) Uani 1 0
C55 C 0.4668(12) 0.3482(8) 0.1659(5) 0.042(5) Uani 1 0
C56 C 0.7604(12) 0.4031(8) 0.1653(5) 0.033(5) Uani 1 0
C57 C 0.7673(10) 0.3832(8) 0.1164(4) 0.028(4) Uani 1 0
C58 C 0.8288(12) 0.4270(7) 0.0864(4) 0.030(4) Uani 1 0
C59 C 0.8776(12) 0.4819(7) 0.1027(5) 0.033(4) Uani 1 0
C60 C 0.8729(11) 0.5012(7) 0.1474(5) 0.034(4) Uani 1 0
C61 C 0.8108(12) 0.4625(7) 0.1808(5) 0.031(4) Uani 1 0
C62 C 1.0815(11) 0.3686(6) 0.2837(4) 0.025(4) Uani 1 0
C63 C 1.1885(12) 0.3486(8) 0.2957(6) 0.052(5) Uani 1 0
C64 C 1.2859(14) 0.3815(9) 0.2748(8) 0.076(8) Uani 1 0
C65 C 1.2694(15) 0.4288(9) 0.2415(7) 0.064(7) Uani 1 0
C66 C 1.1620(14) 0.4488(8) 0.2271(5) 0.041(5) Uani 1 0
C67 C 1.0690(13) 0.4169(8) 0.2509(5) 0.041(5) Uani 1 0
C68 C 1.0065(14) 0.2844(7) 0.3549(5) 0.039(5) Uani 1 0
C69 C 1.0323(12) 0.2170(7) 0.3485(5) 0.037(5) Uani 1 0
C70 C 1.0725(13) 0.1784(7) 0.3868(4) 0.040(5) Uani 1 0
C71 C 1.083(2) 0.2050(14) 0.4261(9) 0.134(13) Uani 1 0
C72 C 1.064(3) 0.2794(18) 0.4354(7) 0.22(2) Uani 1 0
C73 C 1.013(3) 0.3109(10) 0.3987(6) 0.123(11) Uani 1 0
P74 P 1.1355(6) 0.5050(3) 0 0.055(2) Uani 1 0
F75 F 1.0038(13) 0.4800(8) 0 0.084(6) Uani 1 0
F76 F 1.2727(9) 0.5277(5) 0 0.047(4) Uani 1 0
F77 F 1.1025(8) 0.5564(5) -0.0414(3) 0.078(4) Uani 1 0
F78 F 1.1702(10) 0.4509(4) 0.0408(3) 0.098(5) Uani 1 0
P79 P 0.9233(13) 0.5007(10) 0.5 0.070(6) Uani 0.5 0
P80 P 0.9373(9) 0.4529(5) 0.5 0.034(3) Uani 0.5 0
F81 F 0.7995(13) 0.4896(8) 0.5 0.085(6) Uani 1 0
F82 F 0.9377(9) 0.4552(5) 0.4492(4) 0.087(4) Uani 1 0
F83 F 1.0350(16) 0.5234(8) 0.5 0.094(7) Uani 1 0
F84 F 1.055(2) 0.4176(11) 0.5 0.062(9) Uani 0.5 0
F85 F 0.8951(19) 0.5540(11) 0.4568(7) 0.108(10) Uani 0.5 0
F86 F 0.853(2) 0.3903(14) 0.5 0.089(9) Uiso 0.5 0
O87 O 1.385(4) 0.416(2) 0.5 0.113(13) Uiso 0.5 0
O88 O 0.664(4) 0.351(2) 0.5 0.125(14) Uiso 0.5 0
O89 O 0.396(3) 0.696(2) 0.5 0.102(12) Uiso 0.5 0
O90 O 0.427(3) 0.6488(16) 0.5 0.070(9) Uiso 0.5 0
O91 O 1.3302(19) 0.4941(11) 0.5 0.030(5) Uiso 0.5 0
O92 O 1.295(5) 0.445(3) 0.5 0.16(2) Uiso 0.5 0
O93 O 0.709(3) 0.2534(16) 0 0.071(9) Uiso 0.5 0
O94 O 0.709(3) 0.3028(16) 0 0.065(8) Uiso 0.5 0
O95 O 0.598(3) 0.7257(16) 0.5 0.072(9) Uiso 0.5 0
O96 O 0.561(3) 0.6732(17) 0.5 0.083(10) Uiso 0.5 0
O97 O 0.372(2) 0.2484(12) 0 0.057(7) Uiso 0.5 0
H1 H 0.7158 0.0295 0.0904 0.0449 Uiso 1 0
H2 H 0.5404 -0.0109 0.0685 0.0506 Uiso 1 0
H3 H 0.3746 0.0055 0.1128 0.0553 Uiso 1 0
H4 H 0.3935 0.0496 0.1902 0.0429 Uiso 1 0
H5 H 0.9868 0.1565 0.1017 0.0953 Uiso 1 0
H6 H 1.0607 0.2105 0.0398 0.1445 Uiso 1 0
H7 H 1.1278 0.3192 0.0413 0.1022 Uiso 1 0
H8 H 1.0915 0.3797 0.1094 0.0835 Uiso 1 0
H9 H 1.0153 0.3287 0.1736 0.0473 Uiso 1 0
H10 H 0.9773 0.082 0.2507 0.0459 Uiso 1 0
H11 H 1.1283 0.0403 0.2934 0.0541 Uiso 1 0
H12 H 1.3151 0.0905 0.2893 0.056 Uiso 1 0
H13 H 1.3395 0.1855 0.2404 0.0647 Uiso 1 0
H14 H 1.187 0.2237 0.1988 0.0601 Uiso 1 0
H15 H 0.7869 0.0703 0.2875 0.0443 Uiso 1 0
H16 H 0.8648 -0.0094 0.3361 0.0522 Uiso 1 0
H17 H 0.8901 0.0128 0.4159 0.0632 Uiso 1 0
H18 H 0.8167 0.1162 0.4451 0.0603 Uiso 1 0
H19 H 0.732 0.1911 0.3957 0.0517 Uiso 1 0
H20 H 0.4554 0.1613 0.3333 0.0711 Uiso 1 0
H21 H 0.3151 0.2146 0.3756 0.0707 Uiso 1 0
H22 H 0.3569 0.3142 0.4161 0.0687 Uiso 1 0
H23 H 0.5226 0.3675 0.3893 0.0707 Uiso 1 0
H24 H 0.6684 0.317 0.3516 0.0536 Uiso 1 0
H25 H 0.4296 0.5013 0.3159 0.0466 Uiso 1 0
H26 H 0.4209 0.5582 0.3859 0.0524 Uiso 1 0
H27 H 0.575 0.5571 0.4396 0.067 Uiso 1 0
H28 H 0.7514 0.5016 0.4192 0.0518 Uiso 1 0
H29 H 0.6448 0.2208 0.1633 0.0641 Uiso 1 0
H30 H 0.5015 0.1827 0.1064 0.0894 Uiso 1 0
H31 H 0.3241 0.2385 0.1049 0.0603 Uiso 1 0
H32 H 0.3075 0.3467 0.1326 0.0885 Uiso 1 0
H33 H 0.4582 0.3912 0.1787 0.0548 Uiso 1 0
H34 H 0.7329 0.3432 0.1056 0.041 Uiso 1 0
H35 H 0.8347 0.4169 0.0539 0.042 Uiso 1 0
H36 H 0.918 0.5098 0.0809 0.0457 Uiso 1 0
H37 H 0.9114 0.5406 0.157 0.047 Uiso 1 0
H38 H 0.8038 0.4763 0.2125 0.0443 Uiso 1 0
H39 H 1.1992 0.3117 0.3157 0.0629 Uiso 1 0
H40 H 1.362 0.3718 0.2854 0.0899 Uiso 1 0
H41 H 1.3366 0.4484 0.2278 0.0727 Uiso 1 0
H42 H 1.1514 0.4813 0.2037 0.0534 Uiso 1 0
H43 H 0.9916 0.4294 0.2427 0.0543 Uiso 1 0
H44 H 1.0239 0.1974 0.3187 0.0498 Uiso 1 0
H45 H 1.0919 0.1333 0.3828 0.053 Uiso 1 0
H46 H 1.1002 0.1767 0.4528 0.136 Uiso 1 0
H47 H 1.0882 0.3018 0.4635 0.2044 Uiso 1 0
H48 H 0.9878 0.3554 0.4024 0.1323 Uiso 1 0

loop_
_atom_site_aniso_label
_atom_site_aniso_U_11
_atom_site_aniso_U_22
_atom_site_aniso_U_33
_atom_site_aniso_U_12
_atom_site_aniso_U_13
_atom_site_aniso_U_23
Ag1 0.0279(4) 0.0185(6) 0.0280(15) -0.0019(7) -0.0022(6) 0.0006(4)
P2 0.0259(18) 0.0206(18) 0.027(2) -0.0024(15) 0.0043(14) 0.0026(14)
C3 0.021(7) 0.024(7) 0.047(8) -0.010(6) -0.005(6) -0.015(6)
C4 0.025(7) 0.015(6) 0.028(7) 0.001(5) -0.007(5) -0.003(5)
C5 0.036(8) 0.017(6) 0.020(5) -0.001(5) 0.001(6) -0.001(5)
C6 0.035(8) 0.048(8) 0.013(5) -0.021(6) 0.011(5) -0.009(5)
C7 0.065(10) 0.038(8) 0.008(5) -0.027(8) 0.010(6) -0.012(5)
C8 0.055(10) 0.035(8) 0.041(8) -0.020(8) -0.009(7) 0.001(7)
C9 0.031(7) 0.031(7) 0.028(6) -0.007(6) 0.013(5) -0.008(5)
C10 0.031(7) 0.015(6) 0.025(6) -0.003(5) 0.009(5) 0.000(5)
C11 0.021(6) 0.036(8) 0.012(5) -0.008(5) -0.006(4) 0.014(5)
C12 0.037(8) 0.026(7) 0.030(8) -0.003(6) 0.007(6) 0.014(6)
P13 0.0282(19) 0.0241(19) 0.025(2) -0.0035(18) -0.0028(16) -0.0012(14)
C14 0.020(7) 0.053(10) 0.027(7) 0.007(7) 0.004(5) -0.004(6)
C15 0.154(19) 0.050(10) 0.029(8) -0.021(12) 0.000(10) 0.001(8)
C16 0.21(3) 0.126(19) 0.057(13) -0.063(19) 0.064(15) -0.052(13)
C17 0.078(13) 0.19(3) 0.004(6) -0.009(15) 0.001(7) 0.018(11)
C18 0.031(9) 0.054(11) 0.134(18) -0.006(8) -0.020(10) 0.064(12)
C19 0.039(9) 0.052(10) 0.013(6) 0.010(7) 0.006(6) -0.001(6)
C20 0.032(8) 0.027(7) 0.020(6) -0.004(6) 0.005(5) 0.006(5)
C21 0.028(7) 0.021(6) 0.054(9) -0.008(5) -0.012(7) 0.008(6)
C22 0.055(10) 0.034(8) 0.034(8) 0.012(7) 0.008(7) -0.007(7)
C23 0.046(9) 0.018(7) 0.066(10) 0.004(7) -0.015(8) 0.012(7)
C24 0.020(7) 0.040(8) 0.100(14) -0.015(6) -0.029(8) 0.007(8)
C25 0.071(12) 0.027(7) 0.038(7) 0.000(8) -0.010(7) 0.020(6)
C26 0.020(7) 0.006(6) 0.032(7) 0.004(5) 0.004(6) -0.002(5)
C27 0.033(8) 0.030(8) 0.035(8) 0.012(6) 0.018(6) -0.006(6)
C28 0.031(8) 0.023(7) 0.064(10) 0.006(6) -0.004(7) 0.010(6)
C29 0.070(12) 0.033(8) 0.044(9) 0.018(8) -0.004(8) 0.017(7)
C30 0.041(9) 0.064(12) 0.037(9) -0.000(8) -0.006(7) 0.001(8)
C31 0.061(11) 0.014(7) 0.048(10) 0.006(7) 0.008(8) -0.005(7)
C32 0.021(7) 0.034(8) 0.021(6) 0.007(6) 0.009(5) 0.006(6)
C33 0.049(10) 0.044(9) 0.083(13) -0.014(8) -0.025(9) -0.014(9)
C34 0.009(6) 0.105(16) 0.046(9) -0.000(8) 0.012(6) -0.008(10)
C35 0.065(11) 0.049(10) 0.045(9) 0.019(8) 0.005(8) -0.007(8)
C36 0.084(13) 0.040(9) 0.056(10) 0.011(10) 0.026(10) 0.020(8)
C37 0.067(11) 0.022(7) 0.033(8) -0.003(7) 0.009(7) 0.013(6)
P38 0.029(2) 0.0201(17) 0.0217(19) -0.0022(16) -0.0080(15) 0.0000(14)
C39 0.048(9) 0.026(8) 0.033(8) 0.010(7) 0.013(7) 0.009(7)
C40 0.025(8) 0.026(7) 0.070(11) -0.001(6) -0.008(7) 0.012(8)
C41 0.020(6) 0.026(7) 0.028(6) 0.003(5) 0.009(5) -0.006(5)
C42 0.025(7) 0.038(9) 0.042(7) -0.012(6) -0.017(6) 0.006(6)
C43 0.049(9) 0.027(8) 0.048(8) 0.014(7) 0.020(8) 0.008(6)
C44 0.070(11) 0.044(9) 0.050(9) 0.013(8) -0.025(8) -0.020(7)
C45 0.047(9) 0.032(7) 0.037(7) 0.017(7) -0.016(6) -0.000(6)
C46 0.043(9) 0.029(8) 0.067(10) 0.001(7) -0.020(8) 0.011(7)
C47 0.065(12) 0.043(10) 0.042(9) -0.029(9) -0.027(8) 0.013(7)
C48 0.019(7) 0.036(8) 0.043(8) 0.001(6) -0.012(6) 0.000(6)
P49 0.0235(18) 0.0222(18) 0.032(2) 0.0019(15) -0.0102(14) 0.0000(14)
C50 0.054(10) 0.037(8) 0.026(7) -0.006(7) 0.004(6) 0.003(6)
C51 0.034(8) 0.033(9) 0.089(13) -0.007(6) -0.028(8) -0.005(8)
C52 0.133(18) 0.033(9) 0.078(13) -0.025(11) -0.076(14) 0.018(9)
C53 0.083(11) 0.038(10) 0.028(7) -0.038(9) -0.030(7) 0.005(7)
C54 0.040(10) 0.087(14) 0.103(16) 0.009(10) -0.022(10) -0.016(12)
C55 0.027(7) 0.060(10) 0.039(8) 0.011(7) -0.008(6) -0.014(7)
C56 0.020(8) 0.043(10) 0.034(8) 0.014(7) -0.001(6) 0.014(7)
C57 0.011(6) 0.048(9) 0.023(7) 0.014(6) 0.004(5) 0.005(7)
C58 0.034(8) 0.039(8) 0.015(6) 0.017(7) 0.010(6) 0.013(6)
C59 0.029(7) 0.024(7) 0.047(8) 0.006(6) -0.006(6) 0.007(6)
C60 0.025(7) 0.033(8) 0.045(8) -0.010(6) -0.010(6) 0.011(6)
C61 0.021(7) 0.036(8) 0.037(8) 0.002(6) 0.009(6) -0.004(6)
C62 0.020(6) 0.020(6) 0.035(7) 0.002(5) -0.001(5) -0.011(5)
C63 0.031(8) 0.029(7) 0.095(13) 0.018(7) 0.026(8) 0.018(8)
C64 0.028(8) 0.041(10) 0.16(2) -0.008(7) -0.014(10) 0.034(12)
C65 0.036(9) 0.045(10) 0.113(17) -0.012(7) 0.040(10) -0.032(11)
C66 0.040(9) 0.031(8) 0.053(9) 0.010(7) 0.018(7) 0.005(7)
C67 0.018(7) 0.050(10) 0.054(9) 0.006(6) -0.005(7) -0.025(8)
C68 0.035(8) 0.037(9) 0.046(8) 0.016(7) -0.003(7) -0.009(6)
C69 0.023(7) 0.030(8) 0.059(10) 0.004(6) -0.000(6) 0.003(7)
C70 0.049(9) 0.041(8) 0.030(7) 0.002(7) -0.015(6) 0.014(6)
C71 0.15(2) 0.13(2) 0.12(2) 0.066(19) -0.054(17) 0.037(18)
C72 0.41(6) 0.23(4) 0.026(10) 0.17(4) -0.030(18) 0.004(18)
C73 0.25(3) 0.079(14) 0.045(10) 0.107(17) -0.075(14) -0.031(10)
P74 0.070(4) 0.070(5) 0.025(3) -0.044(3) 0 0
F75 0.086(9) 0.147(15) 0.018(5) -0.070(10) 0 0
F76 0.057(7) 0.056(7) 0.030(5) -0.014(6) 0 0
F77 0.085(7) 0.090(8) 0.058(6) -0.031(6) -0.006(5) 0.033(5)
F78 0.168(11) 0.050(6) 0.076(7) -0.047(7) -0.022(7) 0.015(5)
P79 0.049(9) 0.124(16) 0.037(7) -0.040(10) 0 0
P80 0.036(6) 0.018(5) 0.047(7) -0.008(5) 0 0
F81 0.098(12) 0.119(13) 0.036(7) 0.021(10) 0 0
F82 0.092(8) 0.070(7) 0.097(9) -0.013(6) 0.000(6) -0.033(6)
F83 0.147(18) 0.077(11) 0.056(8) -0.030(11) 0 0
F84 0.059(16) 0.058(15) 0.068(15) 0.003(13) 0 0
F85 0.111(19) 0.118(19) 0.094(15) -0.050(15) -0.035(13) 0.074(14)

loop_
_atom_type_symbol
_atom_type_description
_atom_type_scat_dispersion_real
_atom_type_scat_dispersion_imag
_atom_type_scat_source
AG Ag -1.085 1.101 'International Tables Vol. IV (1974) Table 2.2B'
P P 0.09 0.095 'International Tables Vol. IV (1974) Table 2.2B'
F F 0.014 0.01 'International Tables Vol. IV (1974) Table 2.2B'
O O 0.008 0.006 'International Tables Vol. IV (1974) Table 2.2B'
C C 0.002 0.002 'International Tables Vol. IV (1974) Table 2.2B'
H H 0 0 'International Tables Vol. IV (1974) Table 2.2B'

loop_
_geom_angle_atom_site_label_1
_geom_angle_atom_site_label_2
_geom_angle_atom_site_label_3
_geom_angle
_geom_angle_site_symmetry_1
_geom_angle_site_symmetry_3
_geom_angle_publ_flag
Ag1 P2 C3 108.2(5) . . no
Ag1 P2 C14 118.0(5) . . no
Ag1 P2 C20 116.3(4) . . no
C3 P2 C14 102.2(7) . . no
C3 P2 C20 105.7(7) . . no
C14 P2 C20 105.0(6) . . no
C12 P13 C26 102.5(6) . . no
C12 P13 C32 108.7(7) . . no
C26 P13 C32 103.2(6) . . no
C39 P38 C50 103.6(8) . . no
C39 P38 C56 101.2(7) . . no
C50 P38 C56 105.2(6) . . no
C48 P49 C62 102.1(7) . . no
C48 P49 C68 107.6(7) . . no
C62 P49 C68 103.2(7) . . no
F75 P74 F76 177.8(9) . . no
F75 P74 F76 177.8(9) . 4_555 no
F75 P74 F76 177.8(9) 4_555 . no
F75 P74 F76 177.8(9) 4_555 4_555 no
F75 P74 F77 88.9(6) . . no
F75 P74 F77 88.9(6) . 4_555 no
F75 P74 F77 88.9(6) 4_555 . no
F75 P74 F77 88.9(6) 4_555 4_555 no
F75 P74 F77 88.9(6) . . no
F75 P74 F77 88.9(6) . 4_555 no
F75 P74 F77 88.9(6) 4_555 . no
F75 P74 F77 88.9(6) 4_555 4_555 no
F75 P74 F78 91.1(6) . . no
F75 P74 F78 91.1(6) . 4_555 no
F75 P74 F78 91.1(6) 4_555 . no
F75 P74 F78 91.1(6) 4_555 4_555 no
F75 P74 F78 91.1(6) . . no
F75 P74 F78 91.1(6) . 4_555 no
F75 P74 F78 91.1(6) 4_555 . no
F75 P74 F78 91.1(6) 4_555 4_555 no
F76 P74 F77 92.6(5) . . no
F76 P74 F77 92.6(5) . 4_555 no
F76 P74 F77 92.6(5) 4_555 . no
F76 P74 F77 92.6(5) 4_555 4_555 no
F76 P74 F77 92.6(5) . . no
F76 P74 F77 92.6(5) . 4_555 no
F76 P74 F77 92.6(5) 4_555 . no
F76 P74 F77 92.6(5) 4_555 4_555 no
F76 P74 F78 87.4(6) . . no
F76 P74 F78 87.4(6) . 4_555 no
F76 P74 F78 87.4(6) 4_555 . no
F76 P74 F78 87.4(6) 4_555 4_555 no
F76 P74 F78 87.4(6) . . no
F76 P74 F78 87.4(6) . 4_555 no
F76 P74 F78 87.4(6) 4_555 . no
F76 P74 F78 87.4(6) 4_555 4_555 no
F77 P74 F77 94.0(9) . 4_555 no
F77 P74 F77 94.0(9) 4_555 . no
F77 P74 F78 87.9(5) . 4_555 no
F77 P74 F78 87.9(5) 4_555 . no
F77 P74 F78 178.1(7) . . no
F77 P74 F78 178.1(7) 4_555 4_555 no
F77 P74 F78 178.1(7) . . no
F77 P74 F78 178.1(7) 4_555 4_555 no
F77 P74 F78 87.9(5) . 4_555 no
F77 P74 F78 87.9(5) 4_555 . no
F78 P74 F78 90.2(8) . 4_555 no
F78 P74 F78 90.2(8) 4_555 . no
P80 P79 F81 90.5(14) . . no
P80 P79 F81 90.5(14) . 4_556 no
P80 P79 F81 90.5(14) 4_556 . no
P80 P79 F81 90.5(14) 4_556 4_556 no
P80 P79 F82 57.3(7) . . no
P80 P79 F82 57.3(7) . 4_556 no
P80 P79 F82 57.3(7) 4_556 . no
P80 P79 F82 57.3(7) 4_556 4_556 no
P80 P79 F82 57.3(7) . . no
P80 P79 F82 57.3(7) . 4_556 no
P80 P79 F82 57.3(7) 4_556 . no
P80 P79 F82 57.3(7) 4_556 4_556 no
P80 P79 F83 100.3(18) . . no
P80 P79 F83 100.3(18) . 4_556 no
P80 P79 F83 100.3(18) 4_556 . no
P80 P79 F83 100.3(18) 4_556 4_556 no
P80 P79 F85 131.8(11) . . no
P80 P79 F85 131.8(11) . 4_556 no
P80 P79 F85 131.8(11) 4_556 . no
P80 P79 F85 131.8(11) 4_556 4_556 no
P80 P79 F85 131.8(11) . . no
P80 P79 F85 131.8(11) . 4_556 no
P80 P79 F85 131.8(11) 4_556 . no
P80 P79 F85 131.8(11) 4_556 4_556 no
F81 P79 F82 90.7(8) . . no
F81 P79 F82 90.7(8) . 4_556 no
F81 P79 F82 90.7(8) 4_556 . no
F81 P79 F82 90.7(8) 4_556 4_556 no
F81 P79 F82 90.7(8) . . no
F81 P79 F82 90.7(8) . 4_556 no
F81 P79 F82 90.7(8) 4_556 . no
F81 P79 F82 90.7(8) 4_556 4_556 no
F81 P79 F83 169(2) . . no
F81 P79 F83 169(2) . 4_556 no
F81 P79 F83 169(2) 4_556 . no
F81 P79 F83 169(2) 4_556 4_556 no
F81 P79 F85 84.8(12) . . no
F81 P79 F85 84.8(12) . 4_556 no
F81 P79 F85 84.8(12) 4_556 . no
F81 P79 F85 84.8(12) 4_556 4_556 no
F81 P79 F85 84.8(12) . . no
F81 P79 F85 84.8(12) . 4_556 no
F81 P79 F85 84.8(12) 4_556 . no
F81 P79 F85 84.8(12) 4_556 4_556 no
F82 P79 F82 114.5(15) . 4_556 no
F82 P79 F82 114.5(15) 4_556 . no
F82 P79 F83 95.1(8) . . no
F82 P79 F83 95.1(8) . 4_556 no
F82 P79 F83 95.1(8) 4_556 . no
F82 P79 F83 95.1(8) 4_556 4_556 no
F82 P79 F83 95.1(8) . . no
F82 P79 F83 95.1(8) . 4_556 no
F82 P79 F83 95.1(8) 4_556 . no
F82 P79 F83 95.1(8) 4_556 4_556 no
F82 P79 F85 74.8(9) . . no
F82 P79 F85 74.8(9) 4_556 4_556 no
F82 P79 F85 169.7(16) . 4_556 no
F82 P79 F85 169.7(16) 4_556 . no
F82 P79 F85 169.7(16) . 4_556 no
F82 P79 F85 169.7(16) 4_556 . no
F82 P79 F85 74.8(9) . . no
F82 P79 F85 74.8(9) 4_556 4_556 no
F83 P79 F85 88.0(12) . . no
F83 P79 F85 88.0(12) . 4_556 no
F83 P79 F85 88.0(12) 4_556 . no
F83 P79 F85 88.0(12) 4_556 4_556 no
F83 P79 F85 88.0(12) . . no
F83 P79 F85 88.0(12) . 4_556 no
F83 P79 F85 88.0(12) 4_556 . no
F83 P79 F85 88.0(12) 4_556 4_556 no
F85 P79 F85 96(2) . 4_556 no
F85 P79 F85 96(2) 4_556 . no
P79 P80 F81 55.4(11) . . no
P79 P80 F81 55.4(11) . 4_556 no
P79 P80 F81 55.4(11) 4_556 . no
P79 P80 F81 55.4(11) 4_556 4_556 no
P79 P80 F82 88.3(6) . . no
P79 P80 F82 88.3(6) . 4_556 no
P79 P80 F82 88.3(6) 4_556 . no
P79 P80 F82 88.3(6) 4_556 4_556 no
P79 P80 F82 88.3(6) . . no
P79 P80 F82 88.3(6) . 4_556 no
P79 P80 F82 88.3(6) 4_556 . no
P79 P80 F82 88.3(6) 4_556 4_556 no
P79 P80 F83 47.6(11) . . no
P79 P80 F83 47.6(11) . 4_556 no
P79 P80 F83 47.6(11) 4_556 . no
P79 P80 F83 47.6(11) 4_556 4_556 no
P79 P80 F84 127.4(16) . . no
P79 P80 F84 127.4(16) . 4_556 no
P79 P80 F84 127.4(16) 4_556 . no
P79 P80 F84 127.4(16) 4_556 4_556 no
P79 P80 F86 133.2(17) . . no
P79 P80 F86 133.2(17) . 4_556 no
P79 P80 F86 133.2(17) 4_556 . no
P79 P80 F86 133.2(17) 4_556 4_556 no
F81 P80 F82 89.4(6) . . no
F81 P80 F82 89.4(6) . 4_556 no
F81 P80 F82 89.4(6) 4_556 . no
F81 P80 F82 89.4(6) 4_556 4_556 no
F81 P80 F82 89.4(6) . . no
F81 P80 F82 89.4(6) . 4_556 no
F81 P80 F82 89.4(6) 4_556 . no
F81 P80 F82 89.4(6) 4_556 4_556 no
F81 P80 F83 103.0(10) . . no
F81 P80 F83 103.0(10) . 4_556 no
F81 P80 F83 103.0(10) 4_556 . no
F81 P80 F83 103.0(10) 4_556 4_556 no
F81 P80 F84 177.2(12) . . no
F81 P80 F84 177.2(12) . 4_556 no
F81 P80 F84 177.2(12) 4_556 . no
F81 P80 F84 177.2(12) 4_556 4_556 no
F81 P80 F86 77.8(12) . . no
F81 P80 F86 77.8(12) . 4_556 no
F81 P80 F86 77.8(12) 4_556 . no
F81 P80 F86 77.8(12) 4_556 4_556 no
F82 P80 F82 176.4(11) . 4_556 no
F82 P80 F82 176.4(11) 4_556 . no
F82 P80 F83 88.5(6) . . no
F82 P80 F83 88.5(6) . 4_556 no
F82 P80 F83 88.5(6) 4_556 . no
F82 P80 F83 88.5(6) 4_556 4_556 no
F82 P80 F83 88.5(6) . . no
F82 P80 F83 88.5(6) . 4_556 no
F82 P80 F83 88.5(6) 4_556 . no
F82 P80 F83 88.5(6) 4_556 4_556 no
F82 P80 F84 90.7(6) . . no
F82 P80 F84 90.7(6) . 4_556 no
F82 P80 F84 90.7(6) 4_556 . no
F82 P80 F84 90.7(6) 4_556 4_556 no
F82 P80 F84 90.7(6) . . no
F82 P80 F84 90.7(6) . 4_556 no
F82 P80 F84 90.7(6) 4_556 . no
F82 P80 F84 90.7(6) 4_556 4_556 no
F82 P80 F86 91.5(6) . . no
F82 P80 F86 91.5(6) . 4_556 no
F82 P80 F86 91.5(6) 4_556 . no
F82 P80 F86 91.5(6) 4_556 4_556 no
F82 P80 F86 91.5(6) . . no
F82 P80 F86 91.5(6) . 4_556 no
F82 P80 F86 91.5(6) 4_556 . no
F82 P80 F86 91.5(6) 4_556 4_556 no
F83 P80 F84 79.8(11) . . no
F83 P80 F84 79.8(11) . 4_556 no
F83 P80 F84 79.8(11) 4_556 . no
F83 P80 F84 79.8(11) 4_556 4_556 no
F83 P80 F86 179.2(13) . . no
F83 P80 F86 179.2(13) . 4_556 no
F83 P80 F86 179.2(13) 4_556 . no
F83 P80 F86 179.2(13) 4_556 4_556 no
F84 P80 F86 99.4(14) . . no
F84 P80 F86 99.4(14) . 4_556 no
F84 P80 F86 99.4(14) 4_556 . no
F84 P80 F86 99.4(14) 4_556 4_556 no
P79 F81 P80 34.1(8) . . no
P79 F81 P80 34.1(8) . 4_556 no
P79 F81 P80 34.1(8) 4_556 . no
P79 F81 P80 34.1(8) 4_556 4_556 no
P79 F82 P80 34.5(6) . . no
P79 F82 P80 34.5(6) . 4_556 no
P79 F82 P80 34.5(6) 4_556 . no
P79 F82 P80 34.5(6) 4_556 4_556 no
P79 F83 P80 32.1(10) . . no
P79 F83 P80 32.1(10) . 4_556 no
P79 F83 P80 32.1(10) 4_556 . no
P79 F83 P80 32.1(10) 4_556 4_556 no
O91 O87 O92 38(3) . . no
O91 O87 O92 38(3) . 4_556 no
O91 O87 O92 38(3) 4_556 . no
O91 O87 O92 38(3) 4_556 4_556 no
O90 O89 O96 56(3) . . no
O90 O89 O96 56(3) . 4_556 no
O90 O89 O96 56(3) 4_556 . no
O90 O89 O96 56(3) 4_556 4_556 no
O89 O90 O96 92(4) . . no
O89 O90 O96 92(4) . 4_556 no
O89 O90 O96 92(4) 4_556 . no
O89 O90 O96 92(4) 4_556 4_556 no
O87 O91 O92 44(3) . . no
O87 O91 O92 44(3) . 4_556 no
O87 O91 O92 44(3) 4_556 . no
O87 O91 O92 44(3) 4_556 4_556 no
O87 O92 O91 97(5) . . no
O87 O92 O91 97(5) . 4_556 no
O87 O92 O91 97(5) 4_556 . no
O87 O92 O91 97(5) 4_556 4_556 no
O89 O96 O90 31.7(15) . . no
O89 O96 O90 31.7(15) . 4_556 no
O89 O96 O90 31.7(15) 4_556 . no
O89 O96 O90 31.7(15) 4_556 4_556 no
O89 O96 O95 98(3) . . no
O89 O96 O95 98(3) . 4_556 no
O89 O96 O95 98(3) 4_556 . no
O89 O96 O95 98(3) 4_556 4_556 no
O90 O96 O95 130(3) . . no
O90 O96 O95 130(3) . 4_556 no
O90 O96 O95 130(3) 4_556 . no
O90 O96 O95 130(3) 4_556 4_556 no
P2 C3 C4 165.1(13) . . no
C3 C4 C5 172.6(14) . . no
C4 C5 C6 123.2(11) . . no
C4 C5 C10 117.6(11) . . no
C6 C5 C10 119.0(12) . . no
C5 C6 C7 121.3(11) . . no
C5 C6 H1 119.6(12) . . no
C7 C6 H1 119.1(11) . . no
C6 C7 C8 123.0(10) . . no
C6 C7 H2 118.6(13) . . no
C8 C7 H2 118.4(13) . . no
C7 C8 C9 118.9(12) . . no
C7 C8 H3 120.9(13) . . no
C9 C8 H3 120.2(14) . . no
C8 C9 C10 118.6(11) . . no
C8 C9 H4 120.2(12) . . no
C10 C9 H4 121.2(12) . . no
C5 C10 C9 118.8(11) . . no
C5 C10 C11 116.6(11) . . no
C9 C10 C11 124.3(11) . . no
C10 C11 C12 170.7(14) . . no
P13 C12 C11 170.0(13) . . no
P2 C14 C15 123.2(13) . . no
P2 C14 C19 118.2(11) . . no
C15 C14 C19 118.1(15) . . no
C14 C15 C16 117.6(17) . . no
C14 C15 H5 120.0(17) . . no
C16 C15 H5 121.8(18) . . no
C15 C16 C17 126.2(18) . . no
C15 C16 H6 116(2) . . no
C17 C16 H6 118(2) . . no
C16 C17 C18 114.8(18) . . no
C16 C17 H7 121(2) . . no
C18 C17 H7 124(3) . . no
C17 C18 C19 122.3(17) . . no
C17 C18 H8 120(2) . . no
C19 C18 H8 118(2) . . no
C14 C19 C18 120.6(15) . . no
C14 C19 H9 118.9(15) . . no
C18 C19 H9 120.5(18) . . no
P2 C20 C21 120.0(11) . . no
P2 C20 C25 122.0(10) . . no
C21 C20 C25 117.5(12) . . no
C20 C21 C22 120.9(14) . . no
C20 C21 H10 118.9(14) . . no
C22 C21 H10 120.1(14) . . no
C21 C22 C23 120.6(14) . . no
C21 C22 H11 118.8(16) . . no
C23 C22 H11 120.6(16) . . no
C22 C23 C24 118.1(13) . . no
C22 C23 H12 120.3(15) . . no
C24 C23 H12 121.6(16) . . no
C23 C24 C25 120.3(13) . . no
C23 C24 H13 120.2(15) . . no
C25 C24 H13 119.5(17) . . no
C20 C25 C24 122.5(13) . . no
C20 C25 H14 117.6(15) . . no
C24 C25 H14 119.8(17) . . no
P13 C26 C27 118.8(10) . . no
P13 C26 C31 120.6(10) . . no
C27 C26 C31 120.5(13) . . no
C26 C27 C28 120.8(13) . . no
C26 C27 H15 119.6(14) . . no
C28 C27 H15 119.5(14) . . no
C27 C28 C29 121.0(14) . . no
C27 C28 H16 119.7(15) . . no
C29 C28 H16 119.3(14) . . no
C28 C29 C30 116.6(13) . . no
C28 C29 H17 122.9(16) . . no
C30 C29 H17 120.5(15) . . no
C29 C30 C31 120.2(14) . . no
C29 C30 H18 119.9(16) . . no
C31 C30 H18 119.9(18) . . no
C26 C31 C30 120.7(14) . . no
C26 C31 H19 120.6(15) . . no
C30 C31 H19 118.6(15) . . no
P13 C32 C33 123.4(12) . . no
P13 C32 C37 118.2(11) . . no
C33 C32 C37 118.1(13) . . no
C32 C33 C34 121.2(14) . . no
C32 C33 H20 117.9(17) . . no
C34 C33 H20 120.9(18) . . no
C33 C34 C35 123.5(15) . . no
C33 C34 H21 118.6(18) . . no
C35 C34 H21 117.9(16) . . no
C34 C35 C36 112.3(15) . . no
C34 C35 H22 125.4(18) . . no
C36 C35 H22 122.3(17) . . no
C35 C36 C37 127.9(16) . . no
C35 C36 H23 118.4(18) . . no
C37 C36 H23 113.7(19) . . no
C32 C37 C36 115.8(15) . . no
C32 C37 H24 122.9(16) . . no
C36 C37 H24 121.4(16) . . no
P38 C39 C40 159.9(16) . . no
C39 C40 C41 175.9(15) . . no
C40 C41 C42 122.3(12) . . no
C40 C41 C46 118.9(12) . . no
C42 C41 C46 118.8(12) . . no
C41 C42 C43 118.0(12) . . no
C41 C42 H25 120.1(13) . . no
C43 C42 H25 121.8(15) . . no
C42 C43 C44 123.4(13) . . no
C42 C43 H26 118.0(16) . . no
C44 C43 H26 118.6(14) . . no
C43 C44 C45 118.7(12) . . no
C43 C44 H27 120.4(15) . . no
C45 C44 H27 120.9(14) . . no
C44 C45 C46 119.6(12) . . no
C44 C45 H28 120.6(13) . . no
C46 C45 H28 119.8(14) . . no
C41 C46 C45 121.4(14) . . no
C41 C46 C47 115.1(13) . . no
C45 C46 C47 123.5(13) . . no
C46 C47 C48 173.4(16) . . no
P49 C48 C47 164.6(15) . . no
P38 C50 C51 120.1(13) . . no
P38 C50 C55 122.5(11) . . no
C51 C50 C55 117.2(14) . . no
C50 C51 C52 123.0(16) . . no
C50 C51 H29 117.8(15) . . no
C52 C51 H29 119.2(16) . . no
C51 C52 C53 115.3(16) . . no
C51 C52 H30 125(2) . . no
C53 C52 H30 119.5(17) . . no
C52 C53 C54 123.9(14) . . no
C52 C53 H31 118.5(15) . . no
C54 C53 H31 117.6(18) . . no
C53 C54 C55 116.9(16) . . no
C53 C54 H32 120.0(18) . . no
C55 C54 H32 123.0(19) . . no
C50 C55 C54 122.4(15) . . no
C50 C55 H33 119.6(13) . . no
C54 C55 H33 118.0(15) . . no
P38 C56 C57 117.5(11) . . no
P38 C56 C61 121.3(11) . . no
C57 C56 C61 121.1(13) . . no
C56 C57 C58 115.8(13) . . no
C56 C57 H34 121.5(13) . . no
C58 C57 H34 122.7(12) . . no
C57 C58 C59 121.3(12) . . no
C57 C58 H35 119.3(15) . . no
C59 C58 H35 119.4(14) . . no
C58 C59 C60 124.1(14) . . no
C58 C59 H36 117.8(14) . . no
C60 C59 H36 118.1(15) . . no
C59 C60 C61 120.1(13) . . no
C59 C60 H37 120.1(14) . . no
C61 C60 H37 119.8(13) . . no
C56 C61 C60 117.5(12) . . no
C56 C61 H38 121.1(14) . . no
C60 C61 H38 121.4(14) . . no
P49 C62 C63 121.0(11) . . no
P49 C62 C67 119.4(11) . . no
C63 C62 C67 119.4(13) . . no
C62 C63 C64 117.9(14) . . no
C62 C63 H39 120.9(14) . . no
C64 C63 H39 121.0(14) . . no
C63 C64 C65 120.7(15) . . no
C63 C64 H40 119.4(18) . . no
C65 C64 H40 119.8(17) . . no
C64 C65 C66 123.1(15) . . no
C64 C65 H41 117.9(19) . . no
C66 C65 H41 119(2) . . no
C65 C66 C67 113.6(14) . . no
C65 C66 H42 122.5(17) . . no
C67 C66 H42 124.0(16) . . no
C62 C67 C66 125.2(13) . . no
C62 C67 H43 117.3(16) . . no
C66 C67 H43 117.4(16) . . no
P49 C68 C69 117.4(12) . . no
P49 C68 C73 123.0(12) . . no
C69 C68 C73 119.2(15) . . no
C68 C69 C70 119.9(14) . . no
C68 C69 H44 120.2(15) . . no
C70 C69 H44 120.0(14) . . no
C69 C70 C71 119.3(16) . . no
C69 C70 H45 120.7(13) . . no
C71 C70 H45 120.0(16) . . no
C70 C71 C72 124.0(19) . . no
C70 C71 H46 118(3) . . no
C72 C71 H46 118(3) . . no
C71 C72 C73 113(2) . . no
C71 C72 H47 124(2) . . no
C73 C72 H47 123(3) . . no
C68 C73 C72 123.2(19) . . no
C68 C73 H48 117.2(15) . . no
C72 C73 H48 119(2) . . no

loop_
_geom_bond_atom_site_label_1
_geom_bond_atom_site_label_2
_geom_bond_distance
_geom_bond_site_symmetry_2
_geom_bond_publ_flag
Ag1 P2 2.477(4) . no
P2 C3 1.750(13) . no
P2 C14 1.818(14) . no
P2 C20 1.788(14) . no
P13 C12 1.780(16) . no
P13 C26 1.822(13) . no
P13 C32 1.823(13) . no
P38 C39 1.738(16) . no
P38 C50 1.796(15) . no
P38 C56 1.832(15) . no
P49 C48 1.701(15) . no
P49 C62 1.821(13) . no
P49 C68 1.749(15) . no
P74 F75 1.596(15) . no
P74 F75 1.596(15) 4_555 no
P74 F76 1.643(12) . no
P74 F76 1.643(12) 4_555 no
P74 F77 1.625(10) . no
P74 F77 1.625(10) 4_555 no
P74 F78 1.652(10) . no
P74 F78 1.652(10) 4_555 no
P74 F78 1.652(10) . no
P74 F78 1.652(10) 4_555 no
P79 P80 0.981(19) . no
P79 P80 0.981(19) 4_556 no
P79 F81 1.440(18) . no
P79 F81 1.440(18) 4_556 no
P79 F82 1.732(14) . no
P79 F82 1.732(14) 4_556 no
P79 F82 1.732(14) . no
P79 F82 1.732(14) 4_556 no
P79 F83 1.36(2) . no
P79 F83 1.36(2) 4_556 no
P79 F85 1.68(2) . no
P79 F85 1.68(2) 4_556 no
P80 F81 1.750(17) . no
P80 F81 1.750(17) 4_556 no
P80 F82 1.458(10) . no
P80 F82 1.458(10) 4_556 no
P80 F83 1.816(18) . no
P80 F83 1.816(18) 4_556 no
P80 F84 1.53(2) . no
P80 F84 1.53(2) 4_556 no
P80 F86 1.59(3) . no
P80 F86 1.59(3) 4_556 no
O87 O91 1.71(5) . no
O87 O91 1.71(5) 4_556 no
O87 O92 1.20(6) . no
O87 O92 1.20(6) 4_556 no
O87 O92 1.20(6) . no
O87 O92 1.20(6) 4_556 no
O89 O90 1.03(4) . no
O89 O90 1.03(4) 4_556 no
O89 O96 1.95(5) . no
O89 O96 1.95(5) 4_556 no
O90 O96 1.62(4) . no
O90 O96 1.62(4) 4_556 no
O91 O92 1.07(5) . no
O91 O92 1.07(5) 4_556 no
O93 O94 1.00(3) . no
O93 O94 1.00(3) 4_555 no
O95 O96 1.15(4) . no
O95 O96 1.15(4) 4_556 no
C3 C4 1.137(18) . no
C4 C5 1.479(18) . no
C5 C6 1.387(16) . no
C5 C10 1.448(16) . no
C6 C7 1.345(18) . no
C6 H1 0.950(11) . no
C7 C8 1.367(17) . no
C7 H2 0.958(11) . no
C8 C9 1.449(17) . no
C8 H3 0.951(14) . no
C9 C10 1.418(17) . no
C9 H4 0.948(11) . no
C10 C11 1.361(17) . no
C11 C12 1.222(18) . no
C14 C15 1.37(2) . no
C14 C19 1.426(19) . no
C15 C16 1.33(3) . no
C15 H5 0.967(17) . no
C16 C17 1.41(3) . no
C16 H6 0.944(19) . no
C17 C18 1.34(3) . no
C17 H7 0.940(17) . no
C18 C19 1.35(2) . no
C18 H8 0.958(17) . no
C19 H9 0.950(13) . no
C20 C21 1.399(18) . no
C20 C25 1.418(19) . no
C21 C22 1.36(2) . no
C21 H10 0.940(14) . no
C22 C23 1.42(2) . no
C22 H11 0.952(15) . no
C23 C24 1.42(2) . no
C23 H12 0.949(15) . no
C24 C25 1.32(2) . no
C24 H13 0.957(14) . no
C25 H14 0.947(13) . no
C26 C27 1.377(17) . no
C26 C31 1.343(18) . no
C27 C28 1.377(19) . no
C27 H15 0.948(14) . no
C28 C29 1.37(2) . no
C28 H16 0.948(14) . no
C29 C30 1.46(2) . no
C29 H17 0.943(14) . no
C30 C31 1.37(2) . no
C30 H18 0.941(15) . no
C31 H19 0.952(14) . no
C32 C33 1.38(2) . no
C32 C37 1.399(18) . no
C33 C34 1.35(2) . no
C33 H20 0.945(15) . no
C34 C35 1.38(2) . no
C34 H21 0.940(15) . no
C35 C36 1.36(2) . no
C35 H22 0.952(15) . no
C36 C37 1.37(2) . no
C36 H23 0.949(18) . no
C37 H24 0.934(16) . no
C39 C40 1.200(19) . no
C40 C41 1.48(2) . no
C41 C42 1.436(18) . no
C41 C46 1.429(17) . no
C42 C43 1.370(18) . no
C42 H25 0.948(11) . no
C43 C44 1.406(19) . no
C43 H26 0.955(14) . no
C44 C45 1.415(19) . no
C44 H27 0.956(14) . no
C45 C46 1.378(19) . no
C45 H28 0.951(12) . no
C46 C47 1.50(2) . no
C47 C48 1.21(2) . no
C50 C51 1.41(2) . no
C50 C55 1.43(2) . no
C51 C52 1.43(2) . no
C51 H29 0.965(15) . no
C52 C53 1.41(3) . no
C52 H30 0.938(19) . no
C53 C54 1.42(2) . no
C53 H31 0.960(13) . no
C54 C55 1.40(2) . no
C54 H32 0.933(18) . no
C55 H33 0.950(15) . no
C56 C57 1.463(18) . no
C56 C61 1.41(2) . no
C57 C58 1.423(18) . no
C57 H34 0.955(15) . no
C58 C59 1.33(2) . no
C58 H35 0.957(12) . no
C59 C60 1.343(18) . no
C59 H36 0.962(14) . no
C60 C61 1.430(18) . no
C60 H37 0.954(14) . no
C61 H38 0.955(13) . no
C62 C63 1.340(17) . no
C62 C67 1.365(19) . no
C63 C64 1.43(2) . no
C63 H39 0.948(15) . no
C64 C65 1.37(3) . no
C64 H40 0.947(16) . no
C65 C66 1.36(2) . no
C65 H41 0.953(16) . no
C66 C67 1.42(2) . no
C66 H42 0.947(15) . no
C67 H43 0.955(14) . no
C68 C69 1.41(2) . no
C68 C73 1.37(2) . no
C69 C70 1.425(19) . no
C69 H44 0.947(15) . no
C70 C71 1.25(3) . no
C70 H45 0.948(14) . no
C71 C72 1.55(4) . no
C71 H46 0.98(2) . no
C72 C73 1.36(3) . no
C72 H47 0.97(3) . no
C73 H48 0.950(17) . no
